data_7204383
loop_
_publ_author_name
'Rees, Charles W.'
'Sivadasan, Sivaprasad'
'White, Andrew J. P.'
'Williams, David J.'

_publ_section_title
;
 Conversion of tetrazoles into hydrazonoyl chlorides. Novel
 donor--dithiazolium interactions
;
_journal_issue 13
_journal_name_full 'Journal of the Chemical Society, Perkin Transactions 1'
_journal_page_first 1535
_journal_paper_doi 10.1039/b202211g
_journal_year 2002
_chemical_formula_sum 'C2 Cl3 N S2'
_chemical_formula_weight 208.50
_chemical_name_systematic
; 
? 
;
_space_group_IT_number 19
_symmetry_cell_setting orthorhombic
_symmetry_space_group_name_Hall 'P 2ac 2ab'
_symmetry_space_group_name_H-M 'P 21 21 21'
_atom_sites_solution_hydrogens geom
_atom_sites_solution_primary direct
_atom_sites_solution_secondary difmap
_audit_creation_method SHELXL
_cell_angle_alpha 90.00
_cell_angle_beta 90.00
_cell_angle_gamma 90.00
_cell_formula_units_Z 4
_cell_length_a 5.9474(3)
_cell_length_b 10.2280(6)
_cell_length_c 10.9852(7)
_cell_measurement_reflns_used 20
_cell_measurement_temperature 173(2)
_cell_measurement_theta_max 32.03
_cell_measurement_theta_min 11.01
_cell_volume 668.23(7)
_computing_cell_refinement 'Siemens XSCANS'
_computing_data_collection 'Siemens XSCANS'
_computing_data_reduction 'Siemens SHELXTL'
_computing_molecular_graphics 'Siemens SHELXTL'
_computing_publication_material 'Siemens SHELXTL'
_computing_structure_refinement 'SHELXL-93 (Sheldrick, 1993)'
_computing_structure_solution 'SHELXS-86 (Sheldrick, 1990)'
_diffrn_ambient_temperature 173(2)
_diffrn_measurement_device 'Siemens P4'
_diffrn_measurement_method '\w scans'
_diffrn_radiation_monochromator graphite
_diffrn_radiation_source 'fine-focus sealed tube'
_diffrn_radiation_type CuK\a
_diffrn_radiation_wavelength 1.54178
_diffrn_reflns_av_R_equivalents 0.0000
_diffrn_reflns_av_sigmaI/netI 0.0223
_diffrn_reflns_limit_h_max 6
_diffrn_reflns_limit_h_min 0
_diffrn_reflns_limit_k_max 0
_diffrn_reflns_limit_k_min -12
_diffrn_reflns_limit_l_max 12
_diffrn_reflns_limit_l_min 0
_diffrn_reflns_number 680
_diffrn_reflns_theta_max 64.81
_diffrn_reflns_theta_min 5.91
_diffrn_standards_interval_count 97
_diffrn_standards_number 3
_exptl_absorpt_coefficient_mu 17.367
_exptl_absorpt_correction_T_max 0.4069
_exptl_absorpt_correction_T_min 0.3123
_exptl_absorpt_correction_type Ellipsoidal
_exptl_crystal_colour 'Dark brown'
_exptl_crystal_density_diffrn 2.072
_exptl_crystal_description prisms
_exptl_crystal_F_000 408
_exptl_crystal_size_max 0.05
_exptl_crystal_size_mid 0.05
_exptl_crystal_size_min 0.03
_refine_diff_density_max 0.294
_refine_diff_density_min -0.486
_refine_diff_density_rms 0.087
_refine_ls_abs_structure_details 'Flack H D (1983), Acta Cryst. A39, 876-881'
_refine_ls_abs_structure_Flack 0.40(7)
_refine_ls_extinction_coef 0.0046(9)
_refine_ls_extinction_expression Fc^*^=kFc[1+0.001xFc^2^\l^3^/sin(2\q)]^-1/4^
_refine_ls_extinction_method SHELXL
_refine_ls_goodness_of_fit_all 1.082
_refine_ls_goodness_of_fit_obs 1.094
_refine_ls_matrix_type full
_refine_ls_number_parameters 75
_refine_ls_number_reflns 665
_refine_ls_number_restraints 0
_refine_ls_restrained_S_all 1.127
_refine_ls_restrained_S_obs 1.094
_refine_ls_R_factor_all 0.0334
_refine_ls_R_factor_obs 0.0290
_refine_ls_shift/esd_max 0.000
_refine_ls_shift/esd_mean 0.000
_refine_ls_structure_factor_coef Fsqd
_refine_ls_weighting_details 'w=1/[\s^2^(Fo^2^)+(0.0516P)^2^+0.0537P] where P=(Fo^2^+2Fc^2^)/3'
_refine_ls_weighting_scheme calc
_refine_ls_wR_factor_all 0.0726
_refine_ls_wR_factor_obs 0.0683
_reflns_number_observed 638
_reflns_number_total 680
_reflns_observed_criterion >2sigma(I)
_cod_data_source_file b202211g.txt
_cod_data_source_block 1
_cod_depositor_comments
;
The following automatic conversions were performed:
'_symmetry_cell_setting' value 'Orthorhombic' changed to 'orthorhombic'
according to '/home/saulius/struct/CIF-dictionaries/cif_core.dic'
dictionary named 'cif_core.dic' version 2.4.1 from 2010-06-29.

Automatic conversion script
Id: cif_fix_enum 1527 2010-12-29 10:47:43Z saulius 

The following automatic conversions were performed:

'_refine_ls_weighting_scheme' value 'calc
w=1/[\s^2^(Fo^2^)+(0.0516P)^2^+0.0537P] where P=(Fo^2^+2Fc^2^)/3' was
changed to 'calc'. New tag '_refine_ls_weighting_details' was
created. The value of the new tag was set to
'w=1/[\s^2^(Fo^2^)+(0.0516P)^2^+0.0537P] where P=(Fo^2^+2Fc^2^)/3'.

Automatic conversion script
Id: cif_fix_values 3143 2015-03-26 13:38:13Z robertas 
;
_cod_original_sg_symbol_H-M P2(1)2(1)2(1)
_cod_original_formula_sum 'C2 N S2 Cl3'
_cod_database_code 7204383

loop_
_symmetry_equiv_pos_as_xyz
'x, y, z'
'-x+1/2, -y, z+1/2'
'-x, y+1/2, -z+1/2'
'x+1/2, -y+1/2, -z'

loop_
_atom_site_aniso_label
_atom_site_aniso_U_11
_atom_site_aniso_U_22
_atom_site_aniso_U_33
_atom_site_aniso_U_23
_atom_site_aniso_U_13
_atom_site_aniso_U_12
S1 0.0246(5) 0.0189(5) 0.0220(5) -0.0004(4) 0.0025(5) -0.0013(4)
S2 0.0242(6) 0.0185(5) 0.0230(5) 0.0001(4) 0.0038(4) 0.0009(4)
N3 0.030(2) 0.016(2) 0.022(2) 0.0010(13) 0.001(2) 0.001(2)
C4 0.030(3) 0.020(2) 0.015(2) -0.001(2) -0.004(2) 0.001(2)
Cl4 0.0459(7) 0.0194(5) 0.0391(7) 0.0023(4) 0.0015(6) 0.0065(5)
C5 0.019(2) 0.025(2) 0.016(2) -0.006(2) -0.002(2) 0.000(2)
Cl5 0.0246(7) 0.0299(6) 0.0281(5) -0.0077(4) 0.0037(5) 0.0039(5)
Cl 0.0239(6) 0.0222(5) 0.0223(5) -0.0009(3) 0.0025(5) -0.0017(4)

loop_
_atom_site_label
_atom_site_type_symbol
_atom_site_fract_x
_atom_site_fract_y
_atom_site_fract_z
_atom_site_U_iso_or_equiv
_atom_site_thermal_displace_type
_atom_site_occupancy
_atom_site_calc_flag
_atom_site_refinement_flags
_atom_site_disorder_group
S1 S 0.7764(2) 0.33710(10) 0.67253(10) 0.0219(3) Uani 1 d . .
S2 S 1.0471(2) 0.37458(10) 0.56491(10) 0.0219(3) Uani 1 d . .
N3 N 1.0134(8) 0.5308(3) 0.5527(3) 0.0228(8) Uani 1 d . .
C4 C 0.8371(9) 0.5795(4) 0.6096(4) 0.0217(10) Uani 1 d . .
Cl4 Cl 0.7852(2) 0.74363(11) 0.60055(12) 0.0348(3) Uani 1 d . .
C5 C 0.6976(8) 0.4941(4) 0.6752(4) 0.0202(9) Uani 1 d . .
Cl5 Cl 0.4630(2) 0.53822(11) 0.75032(10) 0.0275(3) Uani 1 d . .
Cl Cl 1.0182(2) 0.58869(10) 0.90100(9) 0.0228(3) Uani 1 d . .

loop_
_atom_type_symbol
_atom_type_description
_atom_type_scat_dispersion_real
_atom_type_scat_dispersion_imag
_atom_type_scat_source
C C 0.0181 0.0091 'International Tables Vol C Tables 4.2.6.8 and 6.1.1.4'
N N 0.0311 0.0180 'International Tables Vol C Tables 4.2.6.8 and 6.1.1.4'
S S 0.3331 0.5567 'International Tables Vol C Tables 4.2.6.8 and 6.1.1.4'
Cl Cl 0.3639 0.7018 'International Tables Vol C Tables 4.2.6.8 and 6.1.1.4'

loop_
_geom_angle_atom_site_label_1
_geom_angle_atom_site_label_2
_geom_angle_atom_site_label_3
_geom_angle
_geom_angle_site_symmetry_1
_geom_angle_site_symmetry_3
_geom_angle_publ_flag
C5 S1 S2 92.9(2) . . ?
N3 S2 S1 97.9(2) . . ?
C4 N3 S2 115.7(3) . . ?
N3 C4 C5 118.5(4) . . ?
N3 C4 Cl4 119.2(4) . . ?
C5 C4 Cl4 122.3(4) . . ?
C4 C5 S1 115.0(3) . . ?
C4 C5 Cl5 125.1(4) . . ?
S1 C5 Cl5 119.9(3) . . ?
S1 Cl S2 40.28(3) 3_756 3_756 ?
S1 Cl Cl5 69.45(4) 3_756 1_655 ?
S2 Cl Cl5 109.62(4) 3_756 1_655 ?
S1 Cl S2 73.41(4) 3_756 2_765 ?
S2 Cl S2 85.33(4) 3_756 2_765 ?
Cl5 Cl S2 68.59(4) 1_655 2_765 ?

loop_
_geom_bond_atom_site_label_1
_geom_bond_atom_site_label_2
_geom_bond_distance
_geom_bond_site_symmetry_2
_geom_bond_publ_flag
S1 C5 1.673(4) . ?
S1 S2 2.034(2) . ?
S2 N3 1.615(4) . ?
N3 C4 1.319(7) . ?
C4 C5 1.405(7) . ?
C4 Cl4 1.709(4) . ?
C5 Cl5 1.683(5) . ?
Cl S1 2.9324(15) 3_756 ?
Cl S2 2.9735(15) 3_756 ?
Cl Cl5 3.1627(15) 1_655 ?
Cl S2 3.173(2) 2_765 ?
